data_7701763
loop_
_publ_author_name
'Kazeminejad, Neda'
'M\"unzfeld, Luca'
'Gamer, Michael T.'
'Roesky, Peter W.'

_publ_section_title
;
 Mono- and bimetallic amidinate samarium complexes - synthesis, structure,
 and hydroamination catalysis.
;
_journal_issue 23
_journal_name_full 'Dalton transactions (Cambridge, England : 2003)'
_journal_page_first 8153
_journal_page_last 8160
_journal_paper_doi 10.1039/c9dt01418g
_journal_volume 48
_journal_year 2019
_chemical_formula_moiety 'C43 H75 N4 Si4 Sm, C4 H8 O'
_chemical_formula_sum 'C47 H83 N4 O Si4 Sm'
_chemical_formula_weight 982.88
_space_group_crystal_system monoclinic
_space_group_IT_number 14
_space_group_name_Hall '-P 2yn'
_space_group_name_H-M_alt 'P 1 21/n 1'
_atom_sites_solution_hydrogens geom
_atom_sites_solution_primary dual
_audit_creation_date 2017-12-06
_audit_creation_method
;
Olex2 1.2
(compiled 2017.08.10 svn.r3458 for OlexSys, GUI svn.r5381)
;
_audit_update_record
;
2019-03-22 deposited with the CCDC.	2019-05-01 downloaded from the CCDC.
;
_cell_angle_alpha 90
_cell_angle_beta 95.898(5)
_cell_angle_gamma 90
_cell_formula_units_Z 4
_cell_length_a 12.0107(7)
_cell_length_b 26.4912(18)
_cell_length_c 17.3028(10)
_cell_measurement_reflns_used 14437
_cell_measurement_temperature 210
_cell_measurement_theta_max 25.60
_cell_measurement_theta_min 1.18
_cell_volume 5476.2(6)
_computing_cell_refinement
;
X-Area Recipe 1.33.0.0 (STOE, 2015)
PLATON (A.L.Spek, 2009)
;
_computing_data_collection 'STOE X-AREA'
_computing_data_reduction
;
X-Area Integrate 1.71.0.0 (STOE, 2016)
X-Area LANA 1.70.0.0 (STOE, 2017)
PLATON (A.L.Spek, 2009)
;
_computing_molecular_graphics 'Diamond 4, Olex2 (Dolomanov et al., 2009)'
_computing_publication_material
;
STOE & Cie GmbH, X-Area, software package for collecting single-crystal or
multi-domain crystal data on STOE area-detector diffractometers, for image 
processing, for the correction and scaling of reflection intensities and 
for outlier rejection, version 1.77, Darmstadt 2016
MS Word (Microsoft)
Olex2 (Dolomanov et al., 2009)
;
_computing_structure_refinement 'SHELXL-2017/1 (Sheldrick, 2015)'
_computing_structure_solution 'SHELXT-2017/1 (Sheldrick, 2015)'
_diffrn_ambient_temperature 210.0
_diffrn_detector 'image plate (34cm diameter)'
_diffrn_detector_area_resol_mean 6.67
_diffrn_detector_type 'STOE Imaging Plate'
_diffrn_measured_fraction_theta_full 0.994
_diffrn_measured_fraction_theta_max 0.984
_diffrn_measurement_device '2-circle diffractometer'
_diffrn_measurement_device_type 'STOE IPDS II'
_diffrn_measurement_method 'rotation method, \w scans'
_diffrn_radiation_collimation '0.5 mm diameter, multiple pinhole'
_diffrn_radiation_monochromator 'plane graphite'
_diffrn_radiation_polarisn_norm 0
_diffrn_radiation_probe x-ray
_diffrn_radiation_type MoK\a
_diffrn_radiation_wavelength 0.71073
_diffrn_reflns_av_R_equivalents 0.0431
_diffrn_reflns_av_unetI/netI 0.0779
_diffrn_reflns_Laue_measured_fraction_full 0.994
_diffrn_reflns_Laue_measured_fraction_max 0.984
_diffrn_reflns_limit_h_max 13
_diffrn_reflns_limit_h_min -14
_diffrn_reflns_limit_k_max 32
_diffrn_reflns_limit_k_min -31
_diffrn_reflns_limit_l_max 20
_diffrn_reflns_limit_l_min -21
_diffrn_reflns_number 27921
_diffrn_reflns_point_group_measured_fraction_full 0.994
_diffrn_reflns_point_group_measured_fraction_max 0.984
_diffrn_reflns_theta_full 25.242
_diffrn_reflns_theta_max 25.619
_diffrn_reflns_theta_min 1.411
_diffrn_source 'sealed tube, 12x0.4mm long-fine focus'
_diffrn_source_current 40mA
_diffrn_source_power 2kW
_diffrn_source_voltage 50kV
_exptl_absorpt_coefficient_mu 1.20
_exptl_absorpt_correction_T_max 0.8701
_exptl_absorpt_correction_T_min 0.7014
_exptl_absorpt_correction_type integration
_exptl_absorpt_process_details
;
STOE X-Red32, absorption correction by Gaussian integration, analogous to
P. Coppens, "The Evaluation of Absorption and Extinction in Single-Crystal
Structure Analysis", published in
F. R. Ahmed (Editor), "Crystallographic Computing",
Munksgaard, Copenhagen (1970), 255 - 270
;
_exptl_crystal_colour yellow
_exptl_crystal_colour_primary yellow
_exptl_crystal_density_diffrn 1.192
_exptl_crystal_density_method 'not measured'
_exptl_crystal_description block
_exptl_crystal_F_000 2076
_exptl_crystal_size_max 0.418
_exptl_crystal_size_mid 0.257
_exptl_crystal_size_min 0.165
_refine_diff_density_max 1.029
_refine_diff_density_min -0.539
_refine_diff_density_rms 0.079
_refine_ls_extinction_method none
_refine_ls_goodness_of_fit_ref 0.857
_refine_ls_hydrogen_treatment constr
_refine_ls_matrix_type full
_refine_ls_number_parameters 509
_refine_ls_number_reflns 10159
_refine_ls_number_restraints 0
_refine_ls_restrained_S_all 0.857
_refine_ls_R_factor_all 0.0710
_refine_ls_R_factor_gt 0.0386
_refine_ls_shift/su_max 0.001
_refine_ls_shift/su_mean 0.000
_refine_ls_structure_factor_coef Fsqd
_refine_ls_weighting_details 'w=1/[\s^2^(Fo^2^)+(0.0421P)^2^] where P=(Fo^2^+2Fc^2^)/3'
_refine_ls_weighting_scheme calc
_refine_ls_wR_factor_gt 0.0783
_refine_ls_wR_factor_ref 0.0836
_reflns_Friedel_coverage 0.000
_reflns_number_gt 6596
_reflns_number_total 10159
_reflns_threshold_expression 'I > 2\s(I)'
_cod_data_source_file c9dt01418g2.cif
_cod_data_source_block nkn289
_cod_database_code 7701763
_shelx_shelxl_version_number 2017/1
_shelx_space_group_comment
;
The symmetry employed for this shelxl refinement is uniquely defined
by the following loop, which should always be used as a source of
symmetry information in preference to the above space-group names.
They are only intended as comments.
;
_shelx_estimated_absorpt_t_max 0.827
_shelx_estimated_absorpt_t_min 0.635
_olex2_refinement_description
;
1. Fixed Uiso
 At 1.2 times of:
  All C(H) groups, All C(H,H) groups
 At 1.5 times of:
  All C(H,H,H) groups
2.a Ternary CH refined with riding coordinates:
 C14(H14), C17(H17), C26(H26), C29(H29)
2.b Secondary CH2 refined with riding coordinates:
 C43(H43A,H43B), C44(H44A,H44B), C45(H45A,H45B), C46(H46A,H46B)
2.c Aromatic/amide H refined with riding coordinates:
 C3(H3), C4(H4), C5(H5), C6(H6), C7(H7), C10(H10), C11(H11), C12(H12),
 C22(H22), C23(H23), C24(H24)
2.d Idealised Me refined as rotating group:
 C15(H15A,H15B,H15C), C16(H16A,H16B,H16C), C18(H18A,H18B,H18C), C19(H19A,H19B,
 H19C), C27(H27A,H27B,H27C), C28(H28A,H28B,H28C), C30(H30A,H30B,H30C), C31(H31A,
 H31B,H31C), C32(H32A,H32B,H32C), C33(H33A,H33B,H33C), C34(H34A,H34B,H34C),
 C35(H35A,H35B,H35C), C36(H36A,H36B,H36C), C37(H37A,H37B,H37C), C38(H38A,H38B,
 H38C), C39(H39A,H39B,H39C), C40(H40A,H40B,H40C), C41(H41A,H41B,H41C), C42(H42A,
 H42B,H42C), C43(H43A,H43B,H43C)
;
_olex2_diffrn_ambient_temperature_device 'FTS XRII851 AirJet Sample Cooler'
_olex2_submission_special_instructions 'No special instructions were received'

loop_
_space_group_symop_operation_xyz
'x, y, z'
'-x+1/2, y+1/2, -z+1/2'
'-x, -y, -z'
'x-1/2, -y-1/2, z-1/2'

loop_
_atom_site_label
_atom_site_type_symbol
_atom_site_fract_x
_atom_site_fract_y
_atom_site_fract_z
_atom_site_U_iso_or_equiv
_atom_site_adp_type
_atom_site_occupancy
_atom_site_site_symmetry_order
_atom_site_calc_flag
_atom_site_refinement_flags_posn
_atom_site_disorder_assembly
_atom_site_disorder_group
Sm Sm 0.72266(2) 0.33702(2) 0.18449(2) 0.03639(7) Uani 1 1 d . . .
Si1 Si 0.67472(12) 0.40755(5) -0.00028(7) 0.0507(3) Uani 1 1 d . . .
Si2 Si 0.89787(12) 0.40060(5) 0.09282(7) 0.0498(3) Uani 1 1 d . . .
Si3 Si 0.68534(11) 0.22199(5) 0.12713(8) 0.0510(3) Uani 1 1 d . . .
Si4 Si 0.88747(12) 0.22264(5) 0.24345(8) 0.0505(3) Uani 1 1 d . . .
N1 N 0.7106(3) 0.39305(11) 0.29386(17) 0.0343(8) Uani 1 1 d . . .
N2 N 0.5632(3) 0.34252(12) 0.25839(17) 0.0367(8) Uani 1 1 d . . .
N3 N 0.7582(3) 0.38726(12) 0.08097(18) 0.0420(9) Uani 1 1 d . . .
N4 N 0.7773(3) 0.25391(12) 0.19200(19) 0.0439(9) Uani 1 1 d . . .
C1 C 0.6087(3) 0.37830(14) 0.3078(2) 0.0350(9) Uani 1 1 d . . .
C2 C 0.5475(4) 0.39822(15) 0.3730(2) 0.0395(10) Uani 1 1 d . . .
C3 C 0.6062(4) 0.41126(17) 0.4444(3) 0.0520(12) Uani 1 1 d . . .
H3 H 0.684483 0.407770 0.451668 0.062 Uiso 1 1 calc R . .
C4 C 0.5497(5) 0.4291(2) 0.5036(3) 0.0698(16) Uani 1 1 d . . .
H4 H 0.589993 0.437417 0.551352 0.084 Uiso 1 1 calc R . .
C5 C 0.4363(5) 0.4350(2) 0.4948(3) 0.0708(15) Uani 1 1 d . . .
H5 H 0.399003 0.447548 0.535970 0.085 Uiso 1 1 calc R . .
C6 C 0.3779(4) 0.42274(19) 0.4261(3) 0.0645(14) Uani 1 1 d . . .
H6 H 0.299730 0.426770 0.419594 0.077 Uiso 1 1 calc R . .
C7 C 0.4327(4) 0.40431(17) 0.3654(3) 0.0517(12) Uani 1 1 d . . .
H7 H 0.391105 0.395778 0.318208 0.062 Uiso 1 1 calc R . .
C8 C 0.7568(3) 0.43926(15) 0.3248(2) 0.0370(10) Uani 1 1 d . . .
C9 C 0.7039(4) 0.48569(15) 0.3064(2) 0.0406(10) Uani 1 1 d . . .
C10 C 0.7512(4) 0.52932(17) 0.3399(3) 0.0578(13) Uani 1 1 d . . .
H10 H 0.715282 0.560448 0.329172 0.069 Uiso 1 1 calc R . .
C11 C 0.8493(5) 0.52806(18) 0.3884(3) 0.0657(15) Uani 1 1 d . . .
H11 H 0.878969 0.557941 0.411471 0.079 Uiso 1 1 calc R . .
C12 C 0.9036(4) 0.48317(18) 0.4029(3) 0.0574(13) Uani 1 1 d . . .
H12 H 0.971827 0.482957 0.434760 0.069 Uiso 1 1 calc R . .
C13 C 0.8614(4) 0.43805(16) 0.3722(2) 0.0436(11) Uani 1 1 d . . .
C14 C 0.9241(4) 0.38964(17) 0.3901(3) 0.0493(12) Uani 1 1 d . . .
H14 H 0.894443 0.364626 0.350776 0.059 Uiso 1 1 calc R . .
C15 C 0.9075(5) 0.3679(2) 0.4686(3) 0.0782(17) Uani 1 1 d . . .
H15A H 0.922398 0.393632 0.508107 0.117 Uiso 1 1 calc GR . .
H15B H 0.958438 0.339764 0.479701 0.117 Uiso 1 1 calc GR . .
H15C H 0.830957 0.356133 0.468446 0.117 Uiso 1 1 calc GR . .
C16 C 1.0493(4) 0.3952(2) 0.3824(3) 0.0748(17) Uani 1 1 d . . .
H16A H 1.059533 0.410140 0.332433 0.112 Uiso 1 1 calc GR . .
H16B H 1.084570 0.362271 0.386282 0.112 Uiso 1 1 calc GR . .
H16C H 1.083048 0.416829 0.423621 0.112 Uiso 1 1 calc GR . .
C17 C 0.5996(4) 0.49025(16) 0.2489(2) 0.0457(11) Uani 1 1 d . . .
H17 H 0.569558 0.455862 0.238335 0.055 Uiso 1 1 calc R . .
C18 C 0.6311(5) 0.51229(19) 0.1720(3) 0.0627(14) Uani 1 1 d . . .
H18A H 0.661951 0.545859 0.181062 0.094 Uiso 1 1 calc GR . .
H18B H 0.564805 0.514178 0.135035 0.094 Uiso 1 1 calc GR . .
H18C H 0.686292 0.490769 0.151427 0.094 Uiso 1 1 calc GR . .
C19 C 0.5077(4) 0.52196(18) 0.2801(3) 0.0621(14) Uani 1 1 d . . .
H19A H 0.491936 0.508884 0.330207 0.093 Uiso 1 1 calc GR . .
H19B H 0.440363 0.520373 0.244047 0.093 Uiso 1 1 calc GR . .
H19C H 0.532394 0.556742 0.285854 0.093 Uiso 1 1 calc GR . .
C20 C 0.4708(4) 0.31273(15) 0.2761(2) 0.0404(10) Uani 1 1 d . . .
C21 C 0.4789(4) 0.28083(16) 0.3415(3) 0.0475(11) Uani 1 1 d . . .
C22 C 0.3859(5) 0.2527(2) 0.3554(3) 0.0667(15) Uani 1 1 d . . .
H22 H 0.390064 0.231521 0.399133 0.080 Uiso 1 1 calc R . .
C23 C 0.2879(5) 0.2549(2) 0.3074(4) 0.0807(18) Uani 1 1 d . . .
H23 H 0.225610 0.235812 0.318815 0.097 Uiso 1 1 calc R . .
C24 C 0.2811(4) 0.2847(2) 0.2429(3) 0.0704(16) Uani 1 1 d . . .
H24 H 0.213990 0.285603 0.209821 0.084 Uiso 1 1 calc R . .
C25 C 0.3708(4) 0.31371(17) 0.2252(3) 0.0507(12) Uani 1 1 d . . .
C26 C 0.3593(4) 0.34594(18) 0.1521(3) 0.0574(13) Uani 1 1 d . . .
H26 H 0.436069 0.353474 0.139479 0.069 Uiso 1 1 calc R . .
C27 C 0.3026(5) 0.3963(2) 0.1631(3) 0.0803(18) Uani 1 1 d . . .
H27A H 0.231806 0.390676 0.184111 0.120 Uiso 1 1 calc GR . .
H27B H 0.289424 0.413380 0.113458 0.120 Uiso 1 1 calc GR . .
H27C H 0.350476 0.417022 0.198884 0.120 Uiso 1 1 calc GR . .
C28 C 0.2997(5) 0.3184(2) 0.0819(3) 0.088(2) Uani 1 1 d . . .
H28A H 0.336492 0.286349 0.074953 0.131 Uiso 1 1 calc GR . .
H28B H 0.302574 0.338909 0.035700 0.131 Uiso 1 1 calc GR . .
H28C H 0.222215 0.312434 0.090458 0.131 Uiso 1 1 calc GR . .
C29 C 0.5856(4) 0.27502(17) 0.3959(2) 0.0496(12) Uani 1 1 d . . .
H29 H 0.638655 0.301472 0.382493 0.059 Uiso 1 1 calc R . .
C30 C 0.5659(5) 0.28211(19) 0.4809(3) 0.0641(14) Uani 1 1 d . . .
H30A H 0.526396 0.313592 0.486815 0.096 Uiso 1 1 calc GR . .
H30B H 0.637263 0.282970 0.512684 0.096 Uiso 1 1 calc GR . .
H30C H 0.521416 0.254262 0.497310 0.096 Uiso 1 1 calc GR . .
C31 C 0.6397(5) 0.22375(19) 0.3841(3) 0.0677(15) Uani 1 1 d . . .
H31A H 0.589479 0.197095 0.397128 0.101 Uiso 1 1 calc GR . .
H31B H 0.709518 0.221300 0.417420 0.101 Uiso 1 1 calc GR . .
H31C H 0.654353 0.220295 0.330253 0.101 Uiso 1 1 calc GR . .
C32 C 0.5262(4) 0.4112(2) 0.0194(3) 0.0719(16) Uani 1 1 d . . .
H32A H 0.497143 0.377324 0.024990 0.108 Uiso 1 1 calc GR . .
H32B H 0.482923 0.428047 -0.023496 0.108 Uiso 1 1 calc GR . .
H32C H 0.520617 0.429975 0.066912 0.108 Uiso 1 1 calc GR . .
C33 C 0.6805(5) 0.3632(2) -0.0837(3) 0.0767(17) Uani 1 1 d . . .
H33A H 0.756963 0.360664 -0.096660 0.115 Uiso 1 1 calc GR . .
H33B H 0.632923 0.375684 -0.128236 0.115 Uiso 1 1 calc GR . .
H33C H 0.654612 0.330097 -0.069374 0.115 Uiso 1 1 calc GR . .
C34 C 0.7150(5) 0.47135(19) -0.0357(3) 0.0709(16) Uani 1 1 d . . .
H34A H 0.702060 0.496662 0.002938 0.106 Uiso 1 1 calc GR . .
H34B H 0.670048 0.479115 -0.084023 0.106 Uiso 1 1 calc GR . .
H34C H 0.793532 0.471221 -0.044151 0.106 Uiso 1 1 calc GR . .
C35 C 0.9587(4) 0.3619(2) 0.1785(3) 0.0743(17) Uani 1 1 d . . .
H35A H 0.926511 0.372832 0.224860 0.111 Uiso 1 1 calc GR . .
H35B H 1.039260 0.366581 0.185696 0.111 Uiso 1 1 calc GR . .
H35C H 0.941788 0.326557 0.168943 0.111 Uiso 1 1 calc GR . .
C36 C 0.9361(5) 0.4672(2) 0.1183(4) 0.091(2) Uani 1 1 d . . .
H36A H 0.912655 0.488952 0.074576 0.136 Uiso 1 1 calc GR . .
H36B H 1.016560 0.469715 0.130630 0.136 Uiso 1 1 calc GR . .
H36C H 0.899079 0.477508 0.162971 0.136 Uiso 1 1 calc GR . .
C37 C 0.9762(5) 0.3824(3) 0.0099(3) 0.0837(19) Uani 1 1 d . . .
H37A H 0.963195 0.347000 -0.002151 0.126 Uiso 1 1 calc GR . .
H37B H 1.055590 0.388001 0.023678 0.126 Uiso 1 1 calc GR . .
H37C H 0.950768 0.402719 -0.035126 0.126 Uiso 1 1 calc GR . .
C38 C 0.5854(5) 0.1796(2) 0.1708(3) 0.0784(18) Uani 1 1 d . . .
H38A H 0.626620 0.153236 0.200370 0.118 Uiso 1 1 calc GR . .
H38B H 0.535021 0.164438 0.129912 0.118 Uiso 1 1 calc GR . .
H38C H 0.542569 0.198953 0.205022 0.118 Uiso 1 1 calc GR . .
C39 C 0.7521(5) 0.1853(2) 0.0526(4) 0.092(2) Uani 1 1 d . . .
H39A H 0.794772 0.207887 0.022894 0.138 Uiso 1 1 calc GR . .
H39B H 0.694614 0.168737 0.018058 0.138 Uiso 1 1 calc GR . .
H39C H 0.801617 0.160040 0.078080 0.138 Uiso 1 1 calc GR . .
C40 C 0.5939(5) 0.27149(18) 0.0746(3) 0.0700(16) Uani 1 1 d . . .
H40A H 0.553269 0.289551 0.111640 0.105 Uiso 1 1 calc GR . .
H40B H 0.541148 0.255410 0.036088 0.105 Uiso 1 1 calc GR . .
H40C H 0.640134 0.294994 0.049179 0.105 Uiso 1 1 calc GR . .
C41 C 0.8518(5) 0.15823(18) 0.2779(3) 0.0738(16) Uani 1 1 d . . .
H41A H 0.799948 0.161199 0.317122 0.111 Uiso 1 1 calc GR . .
H41B H 0.919484 0.141460 0.300054 0.111 Uiso 1 1 calc GR . .
H41C H 0.817480 0.138649 0.234455 0.111 Uiso 1 1 calc GR . .
C42 C 0.9416(4) 0.25870(18) 0.3318(3) 0.0630(14) Uani 1 1 d . . .
H42A H 0.979580 0.288857 0.316575 0.094 Uiso 1 1 calc GR . .
H42B H 0.993667 0.237836 0.364316 0.094 Uiso 1 1 calc GR . .
H42C H 0.879631 0.268200 0.360610 0.094 Uiso 1 1 calc GR . .
C43 C 1.0068(4) 0.2123(2) 0.1845(3) 0.0761(17) Uani 1 1 d . . .
H43A H 0.984908 0.188460 0.143246 0.114 Uiso 1 1 calc GR . .
H43B H 1.070223 0.199052 0.217505 0.114 Uiso 1 1 calc GR . .
H43C H 1.027344 0.244153 0.162137 0.114 Uiso 1 1 calc GR . .
O_1 O 0.7775(8) 0.4083(4) 0.6382(5) 0.211(3) Uiso 1 1 d . A -1
C43_1 C 0.7942(10) 0.3850(4) 0.7128(6) 0.171(4) Uiso 1 1 d . A -1
H43A_1 H 0.830357 0.351932 0.710074 0.205 Uiso 1 1 calc R A -1
H43B_1 H 0.723332 0.380926 0.735614 0.205 Uiso 1 1 calc R A -1
C44_1 C 0.8682(10) 0.4215(4) 0.7569(7) 0.184(4) Uiso 1 1 d . A -1
H44A_1 H 0.847091 0.425083 0.809906 0.221 Uiso 1 1 calc R A -1
H44B_1 H 0.946174 0.410208 0.759868 0.221 Uiso 1 1 calc R A -1
C45_1 C 0.8552(11) 0.4685(5) 0.7166(7) 0.195(5) Uiso 1 1 d . A -1
H45A_1 H 0.807230 0.491483 0.742766 0.234 Uiso 1 1 calc R A -1
H45B_1 H 0.927986 0.484729 0.713568 0.234 Uiso 1 1 calc R A -1
C46_1 C 0.8068(10) 0.4564(4) 0.6445(7) 0.173(4) Uiso 1 1 d . A -1
H46A_1 H 0.740205 0.477402 0.632323 0.207 Uiso 1 1 calc R A -1
H46B_1 H 0.859308 0.463950 0.606349 0.207 Uiso 1 1 calc R A -1

loop_
_atom_site_aniso_label
_atom_site_aniso_U_11
_atom_site_aniso_U_22
_atom_site_aniso_U_33
_atom_site_aniso_U_23
_atom_site_aniso_U_13
_atom_site_aniso_U_12
Sm 0.03781(12) 0.03634(11) 0.03410(10) -0.00179(12) -0.00073(8) -0.00093(12)
Si1 0.0544(8) 0.0581(8) 0.0392(7) 0.0085(6) 0.0024(6) 0.0048(6)
Si2 0.0504(8) 0.0538(8) 0.0456(7) 0.0024(6) 0.0068(6) -0.0041(6)
Si3 0.0505(8) 0.0453(7) 0.0551(7) -0.0123(6) -0.0052(6) -0.0020(6)
Si4 0.0511(8) 0.0433(7) 0.0545(8) -0.0087(6) -0.0068(6) 0.0077(6)
N1 0.033(2) 0.0344(18) 0.0347(18) 0.0005(14) -0.0020(15) -0.0044(15)
N2 0.0351(18) 0.0367(18) 0.0373(17) 0.0012(15) -0.0012(14) -0.0030(16)
N3 0.050(2) 0.043(2) 0.0337(18) 0.0006(15) 0.0055(17) 0.0014(17)
N4 0.047(2) 0.0371(19) 0.046(2) -0.0063(15) -0.0007(17) -0.0004(16)
C1 0.037(2) 0.031(2) 0.036(2) 0.0057(17) -0.0029(19) 0.0031(18)
C2 0.045(3) 0.035(2) 0.038(2) 0.0010(18) 0.003(2) -0.0003(19)
C3 0.049(3) 0.064(3) 0.044(3) -0.006(2) 0.008(2) 0.000(2)
C4 0.077(4) 0.086(4) 0.047(3) -0.013(3) 0.009(3) -0.007(3)
C5 0.071(4) 0.076(4) 0.071(4) -0.013(3) 0.032(3) -0.001(3)
C6 0.044(3) 0.068(3) 0.085(4) -0.009(3) 0.021(3) 0.002(3)
C7 0.041(3) 0.056(3) 0.058(3) -0.009(2) 0.003(2) 0.002(2)
C8 0.039(3) 0.042(2) 0.031(2) -0.0038(18) 0.0038(19) -0.0040(19)
C9 0.046(3) 0.035(2) 0.040(2) -0.0040(18) 0.000(2) -0.005(2)
C10 0.069(4) 0.041(3) 0.061(3) -0.001(2) -0.003(3) 0.002(2)
C11 0.077(4) 0.049(3) 0.068(3) -0.020(2) -0.010(3) -0.017(3)
C12 0.054(3) 0.055(3) 0.059(3) -0.010(2) -0.014(2) -0.008(2)
C13 0.043(3) 0.045(2) 0.041(2) -0.0043(19) -0.004(2) -0.004(2)
C14 0.047(3) 0.049(3) 0.050(3) -0.006(2) -0.010(2) 0.000(2)
C15 0.087(4) 0.080(4) 0.066(3) 0.014(3) -0.002(3) 0.023(3)
C16 0.046(3) 0.083(4) 0.091(4) -0.021(3) -0.012(3) 0.000(3)
C17 0.051(3) 0.035(2) 0.050(3) 0.0022(19) -0.002(2) 0.006(2)
C18 0.072(4) 0.066(3) 0.049(3) 0.004(2) -0.002(3) 0.012(3)
C19 0.057(3) 0.058(3) 0.070(3) -0.002(3) 0.004(3) 0.008(3)
C20 0.038(3) 0.038(2) 0.045(2) -0.0034(19) 0.001(2) -0.0050(19)
C21 0.045(3) 0.045(3) 0.051(3) 0.004(2) -0.001(2) -0.006(2)
C22 0.068(4) 0.065(3) 0.066(3) 0.023(3) 0.003(3) -0.018(3)
C23 0.048(3) 0.093(4) 0.098(4) 0.029(4) -0.004(3) -0.033(3)
C24 0.049(3) 0.080(4) 0.078(4) 0.018(3) -0.013(3) -0.023(3)
C25 0.046(3) 0.048(2) 0.056(3) 0.005(2) -0.004(2) -0.011(2)
C26 0.042(3) 0.071(3) 0.056(3) 0.011(2) -0.009(2) -0.013(2)
C27 0.072(4) 0.081(4) 0.085(4) 0.029(3) -0.007(3) 0.003(3)
C28 0.075(4) 0.117(5) 0.064(3) 0.004(3) -0.021(3) -0.028(4)
C29 0.048(3) 0.052(3) 0.047(3) 0.015(2) 0.000(2) -0.003(2)
C30 0.072(4) 0.067(3) 0.052(3) 0.006(2) 0.001(3) 0.001(3)
C31 0.069(4) 0.070(3) 0.064(3) 0.011(3) 0.009(3) 0.009(3)
C32 0.061(4) 0.090(4) 0.065(3) 0.025(3) 0.005(3) 0.012(3)
C33 0.092(5) 0.093(4) 0.044(3) -0.007(3) 0.003(3) -0.004(3)
C34 0.078(4) 0.071(3) 0.065(3) 0.022(3) 0.009(3) 0.007(3)
C35 0.041(3) 0.111(4) 0.068(3) 0.022(3) -0.007(3) -0.018(3)
C36 0.080(5) 0.075(4) 0.116(5) -0.013(4) 0.007(4) -0.023(3)
C37 0.061(4) 0.125(5) 0.066(4) -0.001(4) 0.015(3) 0.011(4)
C38 0.077(4) 0.069(4) 0.084(4) -0.002(3) -0.015(3) -0.023(3)
C39 0.075(4) 0.111(5) 0.087(4) -0.051(4) -0.004(4) 0.002(4)
C40 0.073(4) 0.057(3) 0.072(3) -0.006(3) -0.030(3) -0.009(3)
C41 0.078(4) 0.046(3) 0.093(4) 0.001(3) -0.013(3) 0.015(3)
C42 0.071(4) 0.051(3) 0.063(3) -0.002(2) -0.011(3) 0.013(3)
C43 0.054(3) 0.090(4) 0.082(4) -0.023(3) -0.004(3) 0.014(3)

loop_
_atom_type_symbol
_atom_type_description
_atom_type_scat_dispersion_real
_atom_type_scat_dispersion_imag
_atom_type_scat_source
C C 0.0033 0.0016 'International Tables Vol C Tables 4.2.6.8 and 6.1.1.4'
H H 0.0000 0.0000 'International Tables Vol C Tables 4.2.6.8 and 6.1.1.4'
N N 0.0061 0.0033 'International Tables Vol C Tables 4.2.6.8 and 6.1.1.4'
O O 0.0106 0.0060 'International Tables Vol C Tables 4.2.6.8 and 6.1.1.4'
Si Si 0.0817 0.0704 'International Tables Vol C Tables 4.2.6.8 and 6.1.1.4'
Sm Sm -0.1638 3.4418 'International Tables Vol C Tables 4.2.6.8 and 6.1.1.4'

loop_
_geom_angle_atom_site_label_1
_geom_angle_atom_site_label_2
_geom_angle_atom_site_label_3
_geom_angle
Si3 Sm Si2 114.73(4)
N1 Sm Si2 99.11(8)
N1 Sm Si3 143.41(8)
N1 Sm C1 27.51(10)
N2 Sm Si2 145.05(8)
N2 Sm Si3 97.32(8)
N2 Sm N1 55.56(11)
N2 Sm C1 28.05(10)
N3 Sm Si2 30.35(9)
N3 Sm Si3 109.73(9)
N3 Sm N1 106.50(11)
N3 Sm N2 126.65(12)
N3 Sm C1 119.90(11)
N4 Sm Si2 109.29(10)
N4 Sm Si3 30.78(8)
N4 Sm N1 125.67(11)
N4 Sm N2 105.39(12)
N4 Sm N3 121.49(13)
N4 Sm C1 118.61(12)
C1 Sm Si2 123.41(8)
C1 Sm Si3 121.86(8)
N3 Si1 C32 110.9(2)
N3 Si1 C33 111.6(2)
N3 Si1 C34 113.5(2)
C32 Si1 C33 106.7(3)
C32 Si1 C34 107.4(3)
C33 Si1 C34 106.5(3)
N3 Si2 Sm 43.11(11)
N3 Si2 C35 106.2(2)
N3 Si2 C36 116.1(2)
N3 Si2 C37 115.0(2)
C35 Si2 Sm 63.34(16)
C36 Si2 Sm 122.2(2)
C36 Si2 C35 105.2(3)
C37 Si2 Sm 130.5(2)
C37 Si2 C35 106.2(3)
C37 Si2 C36 107.2(3)
N4 Si3 Sm 43.28(11)
N4 Si3 C38 115.5(2)
N4 Si3 C39 114.6(2)
N4 Si3 C40 106.07(18)
C38 Si3 Sm 121.4(2)
C38 Si3 C39 107.9(3)
C38 Si3 C40 104.4(3)
C39 Si3 Sm 130.7(2)
C39 Si3 C40 107.5(3)
C40 Si3 Sm 62.98(14)
N4 Si4 C41 114.4(2)
N4 Si4 C42 111.17(19)
N4 Si4 C43 112.3(2)
C42 Si4 C41 106.1(2)
C43 Si4 C41 104.8(3)
C43 Si4 C42 107.5(3)
C1 N1 Sm 95.3(2)
C1 N1 C8 121.0(3)
C8 N1 Sm 140.1(3)
C1 N2 Sm 94.9(2)
C1 N2 C20 121.8(3)
C20 N2 Sm 139.5(3)
Si1 N3 Sm 132.3(2)
Si2 N3 Sm 106.53(15)
Si2 N3 Si1 121.0(2)
Si3 N4 Sm 105.94(16)
Si3 N4 Si4 120.55(19)
Si4 N4 Sm 133.44(17)
N1 C1 Sm 57.2(2)
N1 C1 N2 114.2(4)
N1 C1 C2 124.2(3)
N2 C1 Sm 57.0(2)
N2 C1 C2 121.5(4)
C2 C1 Sm 178.1(3)
C3 C2 C1 120.5(4)
C7 C2 C1 122.0(4)
C7 C2 C3 117.6(4)
C2 C3 H3 120.0
C4 C3 C2 120.1(5)
C4 C3 H3 120.0
C3 C4 H4 119.2
C5 C4 C3 121.5(5)
C5 C4 H4 119.2
C4 C5 H5 120.3
C6 C5 C4 119.4(5)
C6 C5 H5 120.3
C5 C6 H6 119.8
C5 C6 C7 120.4(5)
C7 C6 H6 119.8
C2 C7 C6 121.1(4)
C2 C7 H7 119.4
C6 C7 H7 119.4
N1 C8 C13 118.8(3)
C9 C8 N1 121.1(3)
C9 C8 C13 120.0(4)
C8 C9 C17 122.7(3)
C10 C9 C8 118.5(4)
C10 C9 C17 118.7(4)
C9 C10 H10 119.2
C11 C10 C9 121.5(4)
C11 C10 H10 119.2
C10 C11 H11 120.1
C12 C11 C10 119.7(4)
C12 C11 H11 120.1
C11 C12 H12 118.9
C11 C12 C13 122.2(4)
C13 C12 H12 118.9
C8 C13 C14 122.0(4)
C12 C13 C8 117.8(4)
C12 C13 C14 120.1(4)
C13 C14 H14 107.0
C13 C14 C15 113.8(4)
C13 C14 C16 112.0(4)
C15 C14 H14 107.0
C15 C14 C16 109.7(4)
C16 C14 H14 107.0
C14 C15 H15A 109.5
C14 C15 H15B 109.5
C14 C15 H15C 109.5
H15A C15 H15B 109.5
H15A C15 H15C 109.5
H15B C15 H15C 109.5
C14 C16 H16A 109.5
C14 C16 H16B 109.5
C14 C16 H16C 109.5
H16A C16 H16B 109.5
H16A C16 H16C 109.5
H16B C16 H16C 109.5
C9 C17 H17 107.9
C9 C17 C18 109.7(4)
C9 C17 C19 112.8(4)
C18 C17 H17 107.9
C19 C17 H17 107.9
C19 C17 C18 110.4(4)
C17 C18 H18A 109.5
C17 C18 H18B 109.5
C17 C18 H18C 109.5
H18A C18 H18B 109.5
H18A C18 H18C 109.5
H18B C18 H18C 109.5
C17 C19 H19A 109.5
C17 C19 H19B 109.5
C17 C19 H19C 109.5
H19A C19 H19B 109.5
H19A C19 H19C 109.5
H19B C19 H19C 109.5
C21 C20 N2 121.1(3)
C21 C20 C25 119.7(4)
C25 C20 N2 119.2(4)
C20 C21 C29 122.9(4)
C22 C21 C20 118.2(4)
C22 C21 C29 118.9(4)
C21 C22 H22 119.0
C23 C22 C21 122.1(5)
C23 C22 H22 119.0
C22 C23 H23 120.2
C24 C23 C22 119.7(5)
C24 C23 H23 120.2
C23 C24 H24 119.3
C23 C24 C25 121.4(5)
C25 C24 H24 119.3
C20 C25 C26 121.8(4)
C24 C25 C20 118.9(4)
C24 C25 C26 119.4(4)
C25 C26 H26 106.9
C25 C26 C28 112.8(4)
C27 C26 C25 113.1(4)
C27 C26 H26 106.9
C27 C26 C28 109.8(4)
C28 C26 H26 106.9
C26 C27 H27A 109.5
C26 C27 H27B 109.5
C26 C27 H27C 109.5
H27A C27 H27B 109.5
H27A C27 H27C 109.5
H27B C27 H27C 109.5
C26 C28 H28A 109.5
C26 C28 H28B 109.5
C26 C28 H28C 109.5
H28A C28 H28B 109.5
H28A C28 H28C 109.5
H28B C28 H28C 109.5
C21 C29 H29 107.8
C21 C29 C30 112.4(4)
C21 C29 C31 110.5(4)
C30 C29 H29 107.8
C30 C29 C31 110.4(4)
C31 C29 H29 107.8
C29 C30 H30A 109.5
C29 C30 H30B 109.5
C29 C30 H30C 109.5
H30A C30 H30B 109.5
H30A C30 H30C 109.5
H30B C30 H30C 109.5
C29 C31 H31A 109.5
C29 C31 H31B 109.5
C29 C31 H31C 109.5
H31A C31 H31B 109.5
H31A C31 H31C 109.5
H31B C31 H31C 109.5
Si1 C32 H32A 109.5
Si1 C32 H32B 109.5
Si1 C32 H32C 109.5
H32A C32 H32B 109.5
H32A C32 H32C 109.5
H32B C32 H32C 109.5
Si1 C33 H33A 109.5
Si1 C33 H33B 109.5
Si1 C33 H33C 109.5
H33A C33 H33B 109.5
H33A C33 H33C 109.5
H33B C33 H33C 109.5
Si1 C34 H34A 109.5
Si1 C34 H34B 109.5
Si1 C34 H34C 109.5
H34A C34 H34B 109.5
H34A C34 H34C 109.5
H34B C34 H34C 109.5
Si2 C35 H35A 109.5
Si2 C35 H35B 109.5
Si2 C35 H35C 109.5
H35A C35 H35B 109.5
H35A C35 H35C 109.5
H35B C35 H35C 109.5
Si2 C36 H36A 109.5
Si2 C36 H36B 109.5
Si2 C36 H36C 109.5
H36A C36 H36B 109.5
H36A C36 H36C 109.5
H36B C36 H36C 109.5
Si2 C37 H37A 109.5
Si2 C37 H37B 109.5
Si2 C37 H37C 109.5
H37A C37 H37B 109.5
H37A C37 H37C 109.5
H37B C37 H37C 109.5
Si3 C38 H38A 109.5
Si3 C38 H38B 109.5
Si3 C38 H38C 109.5
H38A C38 H38B 109.5
H38A C38 H38C 109.5
H38B C38 H38C 109.5
Si3 C39 H39A 109.5
Si3 C39 H39B 109.5
Si3 C39 H39C 109.5
H39A C39 H39B 109.5
H39A C39 H39C 109.5
H39B C39 H39C 109.5
Si3 C40 H40A 109.5
Si3 C40 H40B 109.5
Si3 C40 H40C 109.5
H40A C40 H40B 109.5
H40A C40 H40C 109.5
H40B C40 H40C 109.5
Si4 C41 H41A 109.5
Si4 C41 H41B 109.5
Si4 C41 H41C 109.5
H41A C41 H41B 109.5
H41A C41 H41C 109.5
H41B C41 H41C 109.5
Si4 C42 H42A 109.5
Si4 C42 H42B 109.5
Si4 C42 H42C 109.5
H42A C42 H42B 109.5
H42A C42 H42C 109.5
H42B C42 H42C 109.5
Si4 C43 H43A 109.5
Si4 C43 H43B 109.5
Si4 C43 H43C 109.5
H43A C43 H43B 109.5
H43A C43 H43C 109.5
H43B C43 H43C 109.5
C46_1 O_1 C43_1 109.3(10)
O_1 C43_1 H43A_1 111.4
O_1 C43_1 H43B_1 111.4
O_1 C43_1 C44_1 101.9(9)
H43A_1 C43_1 H43B_1 109.3
C44_1 C43_1 H43A_1 111.4
C44_1 C43_1 H43B_1 111.4
C43_1 C44_1 H44A_1 110.4
C43_1 C44_1 H44B_1 110.4
H44A_1 C44_1 H44B_1 108.6
C45_1 C44_1 C43_1 106.9(10)
C45_1 C44_1 H44A_1 110.4
C45_1 C44_1 H44B_1 110.4
C44_1 C45_1 H45A_1 110.8
C44_1 C45_1 H45B_1 110.8
H45A_1 C45_1 H45B_1 108.9
C46_1 C45_1 C44_1 104.9(11)
C46_1 C45_1 H45A_1 110.8
C46_1 C45_1 H45B_1 110.8
O_1 C46_1 C45_1 112.9(11)
O_1 C46_1 H46A_1 109.0
O_1 C46_1 H46B_1 109.0
C45_1 C46_1 H46A_1 109.0
C45_1 C46_1 H46B_1 109.0
H46A_1 C46_1 H46B_1 107.8

loop_
_geom_bond_atom_site_label_1
_geom_bond_atom_site_label_2
_geom_bond_distance
Sm Si2 3.2352(14)
Sm Si3 3.2219(12)
Sm N1 2.421(3)
Sm N2 2.415(3)
Sm N3 2.306(3)
Sm N4 2.297(3)
Sm C1 2.868(4)
Si1 N3 1.727(3)
Si1 C32 1.853(6)
Si1 C33 1.868(5)
Si1 C34 1.878(5)
Si2 N3 1.705(4)
Si2 C35 1.886(5)
Si2 C36 1.864(5)
Si2 C37 1.859(6)
Si3 N4 1.715(3)
Si3 C38 1.860(6)
Si3 C39 1.861(6)
Si3 C40 1.883(5)
Si4 N4 1.728(4)
Si4 C41 1.872(5)
Si4 C42 1.863(5)
Si4 C43 1.862(6)
N1 C1 1.330(5)
N1 C8 1.425(5)
N2 C1 1.354(5)
N2 C20 1.420(5)
C1 C2 1.504(6)
C2 C3 1.401(6)
C2 C7 1.381(6)
C3 H3 0.9400
C3 C4 1.369(7)
C4 H4 0.9400
C4 C5 1.364(7)
C5 H5 0.9400
C5 C6 1.357(7)
C6 H6 0.9400
C6 C7 1.384(7)
C7 H7 0.9400
C8 C9 1.406(5)
C8 C13 1.428(5)
C9 C10 1.388(6)
C9 C17 1.522(6)
C10 H10 0.9400
C10 C11 1.376(7)
C11 H11 0.9400
C11 C12 1.367(7)
C12 H12 0.9400
C12 C13 1.383(6)
C13 C14 1.503(6)
C14 H14 0.9900
C14 C15 1.507(7)
C14 C16 1.530(7)
C15 H15A 0.9700
C15 H15B 0.9700
C15 H15C 0.9700
C16 H16A 0.9700
C16 H16B 0.9700
C16 H16C 0.9700
C17 H17 0.9900
C17 C18 1.535(6)
C17 C19 1.530(6)
C18 H18A 0.9700
C18 H18B 0.9700
C18 H18C 0.9700
C19 H19A 0.9700
C19 H19B 0.9700
C19 H19C 0.9700
C20 C21 1.407(6)
C20 C25 1.415(6)
C21 C22 1.384(7)
C21 C29 1.518(6)
C22 H22 0.9400
C22 C23 1.371(7)
C23 H23 0.9400
C23 C24 1.362(7)
C24 H24 0.9400
C24 C25 1.383(7)
C25 C26 1.520(6)
C26 H26 0.9900
C26 C27 1.518(7)
C26 C28 1.531(6)
C27 H27A 0.9700
C27 H27B 0.9700
C27 H27C 0.9700
C28 H28A 0.9700
C28 H28B 0.9700
C28 H28C 0.9700
C29 H29 0.9900
C29 C30 1.526(6)
C29 C31 1.528(7)
C30 H30A 0.9700
C30 H30B 0.9700
C30 H30C 0.9700
C31 H31A 0.9700
C31 H31B 0.9700
C31 H31C 0.9700
C32 H32A 0.9700
C32 H32B 0.9700
C32 H32C 0.9700
C33 H33A 0.9700
C33 H33B 0.9700
C33 H33C 0.9700
C34 H34A 0.9700
C34 H34B 0.9700
C34 H34C 0.9700
C35 H35A 0.9700
C35 H35B 0.9700
C35 H35C 0.9700
C36 H36A 0.9700
C36 H36B 0.9700
C36 H36C 0.9700
C37 H37A 0.9700
C37 H37B 0.9700
C37 H37C 0.9700
C38 H38A 0.9700
C38 H38B 0.9700
C38 H38C 0.9700
C39 H39A 0.9700
C39 H39B 0.9700
C39 H39C 0.9700
C40 H40A 0.9700
C40 H40B 0.9700
C40 H40C 0.9700
C41 H41A 0.9700
C41 H41B 0.9700
C41 H41C 0.9700
C42 H42A 0.9700
C42 H42B 0.9700
C42 H42C 0.9700
C43 H43A 0.9700
C43 H43B 0.9700
C43 H43C 0.9700
O_1 C43_1 1.427(11)
O_1 C46_1 1.323(11)
C43_1 H43A_1 0.9800
C43_1 H43B_1 0.9800
C43_1 C44_1 1.474(12)
C44_1 H44A_1 0.9800
C44_1 H44B_1 0.9800
C44_1 C45_1 1.428(13)
C45_1 H45A_1 0.9800
C45_1 H45B_1 0.9800
C45_1 C46_1 1.359(12)
C46_1 H46A_1 0.9800
C46_1 H46B_1 0.9800
